data_1524262
loop_
_publ_author_name
'Djega-Mariadassou, C.'
'Lecoq, P.'
'Michel, A.'

_publ_section_title
;
 Etude magnetique et structurale des phases M Sn2 et M Sn (M= Fe, Co) et
 des solutions solides (Fex M1-x) Sn, (Fex M1-x) Sn2 (M= Co, Ni)
;
_journal_name_full 'Annales de Chimie (Paris)'
_journal_page_first 175
_journal_page_last 182
_journal_volume 1969
_journal_year 1969
_chemical_formula_sum 'Co0.5 Fe0.5 Sn'
_chemical_name_systematic '(Co0.5 Fe0.5) Sn'
_space_group_IT_number 191
_symmetry_space_group_name_Hall '-P 6 2'
_symmetry_space_group_name_H-M 'P 6/m m m'
_cell_angle_alpha 90
_cell_angle_beta 90
_cell_angle_gamma 120
_cell_formula_units_Z 3
_cell_length_a 5.292
_cell_length_b 5.292
_cell_length_c 4.373
_cell_volume 106.060
_citation_journal_id_ASTM ANCPAC
_cod_data_source_file Djega-Mariadassou_ANCPAC_1969_986.cif
_cod_data_source_block Co0.5Fe0.5Sn1
_cod_original_cell_volume 106.0595
_cod_original_formula_sum 'Co0.5 Fe0.5 Sn1'
_cod_database_code 1524262

loop_
_symmetry_equiv_pos_as_xyz
x,y,z
x-y,x,z
-y,x-y,z
-x,-y,z
-x+y,-x,z
y,-x+y,z
-y,-x,-z
x-y,-y,-z
x,x-y,-z
y,x,-z
-x+y,y,-z
-x,-x+y,-z
-x,-y,-z
-x+y,-x,-z
y,-x+y,-z
x,y,-z
x-y,x,-z
-y,x-y,-z
y,x,z
-x+y,y,z
-x,-x+y,z
-y,-x,z
x-y,-y,z
x,x-y,z

loop_
_atom_site_label
_atom_site_type_symbol
_atom_site_fract_x
_atom_site_fract_y
_atom_site_fract_z
_atom_site_occupancy
_atom_site_U_iso_or_equiv
Co1 Co 0.5 0 0 0.5 0.0
Fe1 Fe 0.5 0 0 0.5 0.0
Sn1 Sn 0 0 0 1 0.0
Sn2 Sn 0.3333 0.6667 0.5 1 0.0
